data_7126316
loop_
_publ_author_name
'Geringer, Eugenie'
'Leusmann, Eliza'
'Tambornino, Frank'
'Gerhard, Marina'
'Koch, Martin'
'Dehnen, Stefanie'

_publ_section_title
;
 Trapping of ZnCl<sub>2</sub> by bipyridyl-functionalized organotin
 sulfide clusters, and its effect on optical properties.
;
_journal_issue 35
_journal_name_full 'Chemical communications (Cambridge, England)'
_journal_page_first 4769
_journal_page_last 4772
_journal_paper_doi 10.1039/d0cc01887b
_journal_volume 56
_journal_year 2020
_chemical_formula_moiety 'C68 H76 Cl8 N16 S6 Sn4 Zn4'
_chemical_formula_sum 'C68 H76 Cl8 N16 S6 Sn4 Zn4'
_chemical_formula_weight 2329.64
_space_group_crystal_system tetragonal
_space_group_IT_number 94
_space_group_name_Hall 'P 4n 2n'
_space_group_name_H-M_alt 'P 42 21 2'
_atom_sites_solution_hydrogens geom
_atom_sites_solution_primary dual
_audit_creation_date 2020-01-25
_audit_creation_method
;
Olex2 1.2
(compiled 2018.05.29 svn.r3508 for OlexSys, GUI svn.r5506)
;
_audit_update_record
;
2020-03-11 deposited with the CCDC.	2020-03-30 downloaded from the CCDC.
;
_cell_angle_alpha 90
_cell_angle_beta 90
_cell_angle_gamma 90
_cell_formula_units_Z 2
_cell_length_a 23.7332(11)
_cell_length_b 23.7332(11)
_cell_length_c 11.4025(7)
_cell_measurement_reflns_used 1347
_cell_measurement_temperature 100
_cell_measurement_theta_max 35.23
_cell_measurement_theta_min 4.26
_cell_volume 6422.6(6)
_computing_molecular_graphics 'Olex2 (Dolomanov et al., 2009)'
_computing_publication_material 'Olex2 (Dolomanov et al., 2009)'
_computing_structure_refinement 'ShelXL (Sheldrick, 2015)'
_computing_structure_solution 'ShelXT (Sheldrick, 2015)'
_diffrn_ambient_temperature 100
_diffrn_measured_fraction_theta_full 0.989
_diffrn_measured_fraction_theta_max 0.989
_diffrn_measurement_device_type 'STOE StadiVari'
_diffrn_measurement_method '\w scans'
_diffrn_radiation_type CuK\a
_diffrn_radiation_wavelength 1.54186
_diffrn_reflns_av_R_equivalents 0.0686
_diffrn_reflns_av_unetI/netI 0.0287
_diffrn_reflns_Laue_measured_fraction_full 0.989
_diffrn_reflns_Laue_measured_fraction_max 0.989
_diffrn_reflns_limit_h_max 20
_diffrn_reflns_limit_h_min -17
_diffrn_reflns_limit_k_max 20
_diffrn_reflns_limit_k_min -20
_diffrn_reflns_limit_l_max 9
_diffrn_reflns_limit_l_min -9
_diffrn_reflns_number 25938
_diffrn_reflns_point_group_measured_fraction_full 0.992
_diffrn_reflns_point_group_measured_fraction_max 0.992
_diffrn_reflns_theta_full 42.424
_diffrn_reflns_theta_max 42.424
_diffrn_reflns_theta_min 4.302
_diffrn_standards_number 0
_exptl_absorpt_coefficient_mu 9.598
_exptl_absorpt_correction_T_max 0.0136
_exptl_absorpt_correction_T_min 0.0001
_exptl_absorpt_correction_type sphere
_exptl_absorpt_process_details 'R. H. Blessing, Acta Cryst. (1995). A51, 33 - 38.'
_exptl_crystal_colour 'clear light yellow'
_exptl_crystal_colour_lustre clear
_exptl_crystal_colour_modifier light
_exptl_crystal_colour_primary yellow
_exptl_crystal_density_diffrn 1.205
_exptl_crystal_description plate
_exptl_crystal_F_000 2296
_exptl_crystal_size_max 0.15
_exptl_crystal_size_mid 0.1
_exptl_crystal_size_min 0.05
_exptl_crystal_size_rad 0.1
_refine_diff_density_max 0.591
_refine_diff_density_min -0.392
_refine_diff_density_rms 0.109
_refine_ls_abs_structure_details
;
 Refined as an inversion twin.
;
_refine_ls_abs_structure_Flack 0.06(4)
_refine_ls_extinction_method none
_refine_ls_goodness_of_fit_ref 0.947
_refine_ls_hydrogen_treatment constr
_refine_ls_matrix_type full
_refine_ls_number_parameters 218
_refine_ls_number_reflns 2233
_refine_ls_number_restraints 132
_refine_ls_restrained_S_all 0.932
_refine_ls_R_factor_all 0.1108
_refine_ls_R_factor_gt 0.0868
_refine_ls_shift/su_max 0.000
_refine_ls_shift/su_mean 0.000
_refine_ls_structure_factor_coef Fsqd
_refine_ls_weighting_details 'w=1/[\s^2^(Fo^2^)+(0.1615P)^2^] where P=(Fo^2^+2Fc^2^)/3'
_refine_ls_weighting_scheme calc
_refine_ls_wR_factor_gt 0.2081
_refine_ls_wR_factor_ref 0.2328
_reflns_Friedel_coverage 0.687
_reflns_Friedel_fraction_full 0.997
_reflns_Friedel_fraction_max 0.997
_reflns_number_gt 1265
_reflns_number_total 2233
_reflns_threshold_expression 'I > 2\s(I)'
_cod_data_source_file d0cc01887b2.cif
_cod_data_source_block eg045x
_cod_depositor_comments 'Adding full bibliography for 7126312--7126319.cif.'
_cod_original_cell_volume 6422.6(7)
_cod_database_code 7126316
_shelx_shelxl_version_number 2014/7
_shelx_space_group_comment
;
The symmetry employed for this shelxl refinement is uniquely defined
by the following loop, which should always be used as a source of
symmetry information in preference to the above space-group names.
They are only intended as comments.
;
_olex2_refinement_description
;
1. Twinned data refinement
 Scales: 0.94(4)
 0.06(4)
2. Fixed Uiso
 At 1.2 times of:
  All C(H) groups, All C(H,H) groups
 At 1.5 times of:
  All C(H,H,H) groups
3. Uiso/Uaniso restraints and constraints
C10 \\sim C9 \\sim C8 \\sim C12 \\sim C11 \\sim C2 \\sim C1 \\sim C14 \\sim C13
\\sim C17 \\sim C16 \\sim C15 \\sim C4 \\sim C3 \\sim C6 \\sim C7 \\sim C5
\\sim N3 \\sim N2 \\sim N1 \\sim N4: within 2A with sigma of 0.04 and sigma for
terminal atoms of 0.08
C1 \\sim C3 \\sim C2: within 1.7A with sigma of 0.01 and sigma for terminal
atoms of 0.02
Sn1 \\sim N1: within 1.7A with sigma of 0.04 and sigma for terminal atoms of
0.08
4.a Secondary CH2 refined with riding coordinates:
 C4(H4A,H4B)
4.b Me refined with riding coordinates:
 C2(H2A,H2B,H2C), C3(H3A,H3B,H3C)
4.c Aromatic/amide H refined with riding coordinates:
 C10(H10), C9(H9), C12(H12), C14(H14), C17(H17), C16(H16), C15(H15), C7(H7)
4.d Fitted hexagon refined as free rotating group:
 N3(C10,C9,C8,C12,C11), C14(N4,C13,C17,C16,C15)
4.e Idealised Me refined as rotating group:
 C6(H6A,H6B,H6C)
;
_olex2_submission_special_instructions 'No special instructions were received'

loop_
_space_group_symop_operation_xyz
'x, y, z'
'-x, -y, z'
'-y+1/2, x+1/2, z+1/2'
'y+1/2, -x+1/2, z+1/2'
'-x+1/2, y+1/2, -z+1/2'
'x+1/2, -y+1/2, -z+1/2'
'y, x, -z'
'-y, -x, -z'

loop_
_atom_site_label
_atom_site_type_symbol
_atom_site_fract_x
_atom_site_fract_y
_atom_site_fract_z
_atom_site_U_iso_or_equiv
_atom_site_adp_type
_atom_site_occupancy
_atom_site_site_symmetry_order
_atom_site_calc_flag
_atom_site_refinement_flags_posn
_atom_site_refinement_flags_adp
_atom_site_refinement_flags_occupancy
_atom_site_disorder_assembly
_atom_site_disorder_group
Sn1 Sn -0.04840(11) 0.06894(12) 0.3541(3) 0.2644(16) Uani 1 1 d . U . . .
Zn1 Zn 0.3455(3) 0.1824(3) 0.4183(7) 0.325(4) Uani 1 1 d . . . . .
S1 S 0.0000 0.0000 0.2439(15) 0.343(11) Uani 1 2 d S T P . .
S2 S -0.0062(5) 0.1090(4) 0.5251(10) 0.263(4) Uani 1 1 d . . . . .
Cl2 Cl 0.3602(6) 0.2360(7) 0.5708(17) 0.378(8) Uani 1 1 d . . . . .
Cl1 Cl 0.3961(7) 0.1858(7) 0.2647(19) 0.396(8) Uani 1 1 d . . . . .
N3 N 0.2620(8) 0.1752(11) 0.3825(17) 0.235(9) Uani 1 1 d . U . . .
C10 C 0.2274(11) 0.2171(8) 0.3368(19) 0.243(11) Uani 1 1 d G U . . .
H10 H 0.2420 0.2538 0.3235 0.291 Uiso 1 1 calc R . . . .
C9 C 0.1715(11) 0.2051(10) 0.310(2) 0.240(11) Uani 1 1 d G U . . .
H9 H 0.1478 0.2337 0.2791 0.289 Uiso 1 1 calc R . . . .
C8 C 0.1502(8) 0.1514(12) 0.330(2) 0.256(12) Uani 1 1 d G U . . .
C12 C 0.1848(11) 0.1096(8) 0.376(2) 0.226(10) Uani 1 1 d G U . . .
H12 H 0.1702 0.0728 0.3889 0.271 Uiso 1 1 calc R . . . .
C11 C 0.2407(10) 0.1215(9) 0.4020(18) 0.235(11) Uani 1 1 d G U . . .
C2 C -0.1422(16) 0.151(2) 0.324(5) 0.327(15) Uani 1 1 d . U . . .
H2A H -0.1185 0.1827 0.3474 0.490 Uiso 1 1 calc R . . . .
H2B H -0.1770 0.1647 0.2886 0.490 Uiso 1 1 calc R . . . .
H2C H -0.1515 0.1283 0.3940 0.490 Uiso 1 1 calc R . . . .
C1 C -0.1083(19) 0.111(2) 0.230(5) 0.310(13) Uani 1 1 d . U . . .
N2 N 0.053(2) 0.1714(18) 0.271(4) 0.287(12) Uani 1 1 d . U . . .
N1 N 0.0005(19) 0.146(2) 0.257(4) 0.291(13) Uani 1 1 d . U . . .
C14 C 0.3735(10) 0.0703(14) 0.524(3) 0.301(15) Uani 1 1 d . U . . .
H14 H 0.4108 0.0840 0.5345 0.361 Uiso 1 1 calc R . . . .
N4 N 0.3329(14) 0.1044(10) 0.472(2) 0.284(12) Uani 1 1 d G U . . .
C13 C 0.2784(11) 0.0843(12) 0.457(2) 0.256(12) Uani 1 1 d G U . . .
C17 C 0.2645(11) 0.0301(14) 0.492(3) 0.297(15) Uani 1 1 d G U . . .
H17 H 0.2273 0.0164 0.4818 0.357 Uiso 1 1 calc R . . . .
C16 C 0.3052(15) -0.0040(10) 0.544(3) 0.300(15) Uani 1 1 d G U . . .
H16 H 0.2957 -0.0411 0.5686 0.360 Uiso 1 1 calc R . . . .
C15 C 0.3597(13) 0.0160(13) 0.560(3) 0.298(15) Uani 1 1 d G U . . .
H15 H 0.3874 -0.0073 0.5949 0.357 Uiso 1 1 calc R . . . .
C4 C -0.077(2) 0.143(2) 0.135(5) 0.343(17) Uani 1 1 d . U . . .
H4A H -0.0680 0.1170 0.0699 0.412 Uiso 1 1 calc R . . . .
H4B H -0.1013 0.1734 0.1037 0.412 Uiso 1 1 calc R . . . .
C3 C -0.1504(18) 0.066(2) 0.206(4) 0.327(16) Uani 1 1 d . U . . .
H3A H -0.1654 0.0512 0.2798 0.491 Uiso 1 1 calc R . . . .
H3B H -0.1813 0.0808 0.1581 0.491 Uiso 1 1 calc R . . . .
H3C H -0.1320 0.0349 0.1627 0.491 Uiso 1 1 calc R . . . .
C6 C -0.011(2) 0.216(2) 0.098(4) 0.315(19) Uani 1 1 d . U . . .
H6A H -0.0021 0.2003 0.0203 0.473 Uiso 1 1 calc GR . . . .
H6B H 0.0217 0.2371 0.1270 0.473 Uiso 1 1 calc GR . . . .
H6C H -0.0436 0.2403 0.0929 0.473 Uiso 1 1 calc GR . . . .
C7 C 0.0917(18) 0.135(2) 0.299(3) 0.261(13) Uani 1 1 d . U . . .
H7 H 0.0820 0.0965 0.3001 0.313 Uiso 1 1 calc R . . . .
C5 C -0.023(3) 0.169(3) 0.179(6) 0.296(16) Uani 1 1 d . U . . .

loop_
_atom_site_aniso_label
_atom_site_aniso_U_11
_atom_site_aniso_U_22
_atom_site_aniso_U_33
_atom_site_aniso_U_23
_atom_site_aniso_U_13
_atom_site_aniso_U_12
Sn1 0.238(2) 0.292(3) 0.263(3) 0.004(2) -0.0352(19) -0.0450(17)
Zn1 0.270(5) 0.280(5) 0.423(9) -0.048(6) 0.047(5) -0.093(4)
S1 0.284(16) 0.51(3) 0.239(12) 0.000 0.000 -0.148(18)
S2 0.279(9) 0.239(8) 0.271(10) -0.002(7) -0.010(8) -0.051(7)
Cl2 0.301(13) 0.375(16) 0.46(2) -0.049(15) -0.004(13) -0.121(11)
Cl1 0.336(14) 0.393(17) 0.46(2) 0.037(16) 0.082(16) -0.071(13)
N3 0.28(2) 0.23(2) 0.195(19) 0.028(16) 0.023(16) -0.035(19)
C10 0.25(3) 0.25(3) 0.22(2) 0.01(2) 0.00(2) -0.05(3)
C9 0.26(3) 0.23(2) 0.23(2) 0.03(2) 0.00(2) -0.06(2)
C8 0.25(3) 0.24(2) 0.28(3) 0.02(2) -0.01(2) -0.06(2)
C12 0.23(2) 0.22(2) 0.23(2) 0.050(18) -0.04(2) -0.07(2)
C11 0.24(2) 0.25(3) 0.21(2) 0.03(2) 0.01(2) -0.05(2)
C2 0.24(3) 0.35(4) 0.39(4) 0.06(3) -0.01(3) 0.05(2)
C1 0.21(3) 0.36(4) 0.35(3) 0.06(3) -0.01(2) 0.01(2)
N2 0.27(3) 0.30(3) 0.29(3) 0.02(2) 0.01(3) -0.01(3)
N1 0.25(3) 0.34(3) 0.28(3) 0.00(3) -0.01(3) 0.03(3)
C14 0.24(3) 0.34(4) 0.32(3) 0.01(3) -0.03(3) -0.07(3)
N4 0.22(2) 0.31(3) 0.32(3) 0.00(2) -0.06(2) -0.04(2)
C13 0.23(2) 0.26(3) 0.28(3) 0.03(2) -0.01(2) -0.04(2)
C17 0.27(3) 0.31(4) 0.31(3) 0.04(3) 0.00(3) -0.02(3)
C16 0.26(3) 0.34(3) 0.30(3) 0.01(3) -0.02(3) -0.02(3)
C15 0.26(3) 0.35(4) 0.29(3) -0.02(3) -0.01(3) -0.05(3)
C4 0.27(3) 0.40(4) 0.36(4) 0.07(3) -0.02(3) 0.05(3)
C3 0.25(3) 0.38(4) 0.35(4) 0.05(3) -0.04(3) 0.01(3)
C6 0.33(4) 0.31(4) 0.31(5) 0.03(4) 0.06(4) 0.06(4)
C7 0.24(3) 0.27(3) 0.27(3) 0.04(2) -0.01(3) -0.05(3)
C5 0.26(3) 0.34(4) 0.29(4) 0.05(3) 0.02(3) 0.02(3)

loop_
_atom_type_symbol
_atom_type_description
_atom_type_scat_dispersion_real
_atom_type_scat_dispersion_imag
_atom_type_scat_source
C C 0.0181 0.0091 'International Tables Vol C Tables 4.2.6.8 and 6.1.1.4'
H H 0.0000 0.0000 'International Tables Vol C Tables 4.2.6.8 and 6.1.1.4'
Cl Cl 0.3639 0.7018 'International Tables Vol C Tables 4.2.6.8 and 6.1.1.4'
N N 0.0311 0.0180 'International Tables Vol C Tables 4.2.6.8 and 6.1.1.4'
S S 0.3331 0.5567 'International Tables Vol C Tables 4.2.6.8 and 6.1.1.4'
Sn Sn 0.0259 5.4591 'International Tables Vol C Tables 4.2.6.8 and 6.1.1.4'
Zn Zn -1.5491 0.6778 'International Tables Vol C Tables 4.2.6.8 and 6.1.1.4'

loop_
_geom_angle_atom_site_label_1
_geom_angle_atom_site_label_2
_geom_angle_atom_site_label_3
_geom_angle
_geom_angle_site_symmetry_1
_geom_angle_site_symmetry_3
_geom_angle_publ_flag
S1 Sn1 S2 120.4(4) . . ?
S1 Sn1 S2 99.3(3) . 8_556 ?
S1 Sn1 N1 92.7(9) . . ?
S2 Sn1 S2 91.6(3) . 8_556 ?
S2 Sn1 N1 82.6(12) . . ?
C1 Sn1 S1 106.5(17) . . ?
C1 Sn1 S2 126.9(17) . . ?
C1 Sn1 S2 104.6(14) . 8_556 ?
C1 Sn1 N1 71.2(18) . . ?
N1 Sn1 S2 168.0(10) . 8_556 ?
Cl1 Zn1 Cl2 123.0(7) . . ?
N3 Zn1 Cl2 111.4(8) . . ?
N3 Zn1 Cl1 112.9(9) . . ?
N4 Zn1 Cl2 108.8(10) . . ?
N4 Zn1 Cl1 112.2(10) . . ?
N4 Zn1 N3 80.6(12) . . ?
Sn1 S1 Sn1 115.7(7) 2 . ?
Sn1 S2 Sn1 88.3(3) . 8_556 ?
C10 N3 Zn1 126.3(15) . . ?
C10 N3 C11 120.0 . . ?
C11 N3 Zn1 113.6(15) . . ?
N3 C10 H10 120.0 . . ?
C9 C10 N3 120.0 . . ?
C9 C10 H10 120.0 . . ?
C10 C9 H9 120.0 . . ?
C10 C9 C8 120.0 . . ?
C8 C9 H9 120.0 . . ?
C9 C8 C7 123(3) . . ?
C12 C8 C9 120.0 . . ?
C12 C8 C7 117(3) . . ?
C8 C12 H12 120.0 . . ?
C8 C12 C11 120.0 . . ?
C11 C12 H12 120.0 . . ?
N3 C11 C13 115(2) . . ?
C12 C11 N3 120.0 . . ?
C12 C11 C13 125(2) . . ?
H2A C2 H2B 109.5 . . ?
H2A C2 H2C 109.5 . . ?
H2B C2 H2C 109.5 . . ?
C1 C2 H2A 109.5 . . ?
C1 C2 H2B 109.5 . . ?
C1 C2 H2C 109.5 . . ?
C2 C1 Sn1 99(3) . . ?
C4 C1 Sn1 111(3) . . ?
C4 C1 C2 115(5) . . ?
C3 C1 Sn1 102(3) . . ?
C3 C1 C2 102(4) . . ?
C3 C1 C4 124(5) . . ?
C7 N2 N1 112(5) . . ?
N2 N1 Sn1 135(3) . . ?
C5 N1 Sn1 118(5) . . ?
C5 N1 N2 107(6) . . ?
N4 C14 H14 120.0 . . ?
N4 C14 C15 120.0 . . ?
C15 C14 H14 120.0 . . ?
C14 N4 Zn1 125.0(19) . . ?
C13 N4 Zn1 115.0(19) . . ?
C13 N4 C14 120.0 . . ?
N4 C13 C11 116(2) . . ?
N4 C13 C17 120.0 . . ?
C17 C13 C11 124(2) . . ?
C13 C17 H17 120.0 . . ?
C16 C17 C13 120.0 . . ?
C16 C17 H17 120.0 . . ?
C17 C16 H16 120.0 . . ?
C15 C16 C17 120.0 . . ?
C15 C16 H16 120.0 . . ?
C14 C15 H15 120.0 . . ?
C16 C15 C14 120.0 . . ?
C16 C15 H15 120.0 . . ?
C1 C4 H4A 109.1 . . ?
C1 C4 H4B 109.1 . . ?
H4A C4 H4B 107.8 . . ?
C5 C4 C1 112(5) . . ?
C5 C4 H4A 109.1 . . ?
C5 C4 H4B 109.1 . . ?
C1 C3 H3A 109.5 . . ?
C1 C3 H3B 109.5 . . ?
C1 C3 H3C 109.5 . . ?
H3A C3 H3B 109.5 . . ?
H3A C3 H3C 109.5 . . ?
H3B C3 H3C 109.5 . . ?
H6A C6 H6B 109.5 . . ?
H6A C6 H6C 109.5 . . ?
H6B C6 H6C 109.5 . . ?
C5 C6 H6A 109.5 . . ?
C5 C6 H6B 109.5 . . ?
C5 C6 H6C 109.5 . . ?
C8 C7 H7 118.3 . . ?
N2 C7 C8 123(4) . . ?
N2 C7 H7 118.3 . . ?
N1 C5 C4 118(7) . . ?
N1 C5 C6 137(7) . . ?
C6 C5 C4 105(5) . . ?

loop_
_geom_bond_atom_site_label_1
_geom_bond_atom_site_label_2
_geom_bond_distance
_geom_bond_site_symmetry_2
_geom_bond_publ_flag
Sn1 S1 2.361(10) . ?
Sn1 S2 2.487(10) 8_556 ?
Sn1 S2 2.390(10) . ?
Sn1 C1 2.25(5) . ?
Sn1 N1 2.43(5) . ?
Zn1 Cl2 2.182(18) . ?
Zn1 Cl1 2.126(19) . ?
Zn1 N3 2.030(19) . ?
Zn1 N4 1.97(2) . ?
S1 Sn1 2.361(10) 2 ?
S2 Sn1 2.487(10) 8_556 ?
N3 C10 1.3900 . ?
N3 C11 1.3900 . ?
C10 H10 0.9500 . ?
C10 C9 1.3900 . ?
C9 H9 0.9500 . ?
C9 C8 1.3900 . ?
C8 C12 1.3900 . ?
C8 C7 1.48(4) . ?
C12 H12 0.9500 . ?
C12 C11 1.3900 . ?
C11 C13 1.40(3) . ?
C2 H2A 0.9800 . ?
C2 H2B 0.9800 . ?
C2 H2C 0.9800 . ?
C2 C1 1.64(6) . ?
C1 C4 1.52(7) . ?
C1 C3 1.50(6) . ?
N2 N1 1.40(5) . ?
N2 C7 1.29(4) . ?
N1 C5 1.18(5) . ?
C14 H14 0.9500 . ?
C14 N4 1.3900 . ?
C14 C15 1.3900 . ?
N4 C13 1.3900 . ?
C13 C17 1.3900 . ?
C17 H17 0.9500 . ?
C17 C16 1.3900 . ?
C16 H16 0.9500 . ?
C16 C15 1.3900 . ?
C15 H15 0.9500 . ?
C4 H4A 0.9900 . ?
C4 H4B 0.9900 . ?
C4 C5 1.51(7) . ?
C3 H3A 0.9800 . ?
C3 H3B 0.9800 . ?
C3 H3C 0.9800 . ?
C6 H6A 0.9800 . ?
C6 H6B 0.9800 . ?
C6 H6C 0.9800 . ?
C6 C5 1.47(6) . ?
C7 H7 0.9500 . ?

loop_
_twin_individual_id
_twin_individual_mass_fraction_refined
1 0.94(4)
2 0.06(4)

loop_
_smtbx_masks_void_nr
_smtbx_masks_void_average_x
_smtbx_masks_void_average_y
_smtbx_masks_void_average_z
_smtbx_masks_void_volume
_smtbx_masks_void_count_electrons
_smtbx_masks_void_content
1 0.505 -0.051 -0.168 2734.0 149.7 ?
